data_4063035
_journal_name_full Organometallics
_journal_paper_doi 10.1021/om049835z
_journal_year 2004
_chemical_formula_moiety 'C47 H35 B Cl2 F20 N2 Zr'
_chemical_formula_sum 'C47 H35 B Cl2 F20 N2 Zr'
_chemical_formula_weight 1180.70
_space_group_IT_number 61
_symmetry_cell_setting orthorhombic
_symmetry_space_group_name_Hall '-P 2ac 2ab'
_symmetry_space_group_name_H-M 'P b c a'
_cell_angle_alpha 90.00
_cell_angle_beta 90.00
_cell_angle_gamma 90.00
_cell_formula_units_Z 8
_cell_length_a 22.4895(5)
_cell_length_b 17.4563(4)
_cell_length_c 24.1544(6)
_cell_measurement_temperature 173(2)
_cell_volume 9482.6(4)
_diffrn_ambient_temperature 173(2)
_exptl_crystal_density_diffrn 1.654
_cod_depositor_comments
;
The following automatic conversions were performed:
'_symmetry_cell_setting' value 'Orthorhombic' changed to 'orthorhombic'
according to '/home/saulius/struct/CIF-dictionaries/cif_core.dic'
dictionary named 'cif_core.dic' version 2.4.1 from 2010-06-29.

Automatic conversion script
Id: cif_fix_enum 1527 2010-12-29 10:47:43Z saulius 
;
_cod_database_code 4063035

loop_
_symmetry_equiv_pos_as_xyz
'x, y, z'
'-x+1/2, -y, z+1/2'
'-x, y+1/2, -z+1/2'
'x+1/2, -y+1/2, -z'
'-x, -y, -z'
'x-1/2, y, -z-1/2'
'x, -y-1/2, z-1/2'
'-x-1/2, y-1/2, z'

loop_
_atom_site_label
_atom_site_type_symbol
_atom_site_fract_x
_atom_site_fract_y
_atom_site_fract_z
_atom_site_U_iso_or_equiv
_atom_site_adp_type
_atom_site_occupancy
_atom_site_symmetry_multiplicity
_atom_site_calc_flag
_atom_site_refinement_flags
_atom_site_disorder_assembly
_atom_site_disorder_group
Cl1 Cl 0.44770(7) 0.02265(9) 0.04488(6) 0.0718(4) Uani 0.85 1 d P . 1
N1 N 0.5656(3) 0.1264(5) 0.0905(3) 0.0514(17) Uani 0.85 1 d PD A 1
C11 C 0.6215(3) 0.1226(4) 0.0740(3) 0.0538(16) Uani 0.85 1 d PD A 1
H11 H 0.6534 0.1335 0.0985 0.065 Uiso 0.85 1 calc PR A 1
N2 N 0.6311(4) 0.1027(5) 0.0211(3) 0.0571(16) Uani 0.85 1 d PD A 1
Zr1 Zr 0.53602(5) 0.10108(6) 0.00845(5) 0.0378(2) Uani 0.85 1 d P . 1
CNT1 C 0.5051(8) 0.1940(8) -0.0469(8) 0.000 Uiso 0.00 1 d P B 1
C1 C 0.50751(11) 0.23926(14) -0.00861(10) 0.0508(13) Uani 0.85 1 d PG B 1
C2 C 0.55460(11) 0.22249(15) -0.04563(10) 0.0497(12) Uani 0.85 1 d PG B 1
C3 C 0.53399(10) 0.16713(15) -0.08393(9) 0.0479(11) Uani 0.85 1 d PG B 1
C4 C 0.47419(10) 0.14963(13) -0.07062(9) 0.0430(11) Uani 0.85 1 d PG B 1
C5 C 0.45780(10) 0.19423(14) -0.02402(9) 0.0426(11) Uani 0.85 1 d PG B 1
C6 C 0.50996(17) 0.2951(2) 0.03875(15) 0.076(2) Uani 0.85 1 d PG B 1
H6A H 0.5505 0.2968 0.0536 0.114 Uiso 0.85 1 calc PR B 1
H6B H 0.4824 0.2787 0.0679 0.114 Uiso 0.85 1 calc PR B 1
H6C H 0.4986 0.3462 0.0256 0.114 Uiso 0.85 1 calc PR B 1
C7 C 0.61578(16) 0.2574(2) -0.04451(17) 0.085(2) Uani 0.85 1 d PG B 1
H7A H 0.6444 0.2215 -0.0607 0.128 Uiso 0.85 1 calc PR B 1
H7B H 0.6271 0.2684 -0.0061 0.128 Uiso 0.85 1 calc PR B 1
H7C H 0.6157 0.3051 -0.0659 0.128 Uiso 0.85 1 calc PR B 1
C8 C 0.56941(16) 0.1328(2) -0.13064(14) 0.075(2) Uani 0.85 1 d PG B 1
H8A H 0.5456 0.0936 -0.1493 0.113 Uiso 0.85 1 calc PR B 1
H8B H 0.6057 0.1095 -0.1159 0.113 Uiso 0.85 1 calc PR B 1
H8C H 0.5800 0.1731 -0.1572 0.113 Uiso 0.85 1 calc PR B 1
C9 C 0.43493(15) 0.0936(2) -0.10062(14) 0.0597(15) Uani 0.85 1 d PG B 1
H9A H 0.4057 0.1216 -0.1228 0.090 Uiso 0.85 1 calc PR B 1
H9B H 0.4142 0.0612 -0.0736 0.090 Uiso 0.85 1 calc PR B 1
H9C H 0.4593 0.0614 -0.1249 0.090 Uiso 0.85 1 calc PR B 1
C10 C 0.39819(15) 0.1939(2) 0.00408(15) 0.0681(17) Uani 0.85 1 d PG B 1
H10A H 0.3770 0.2415 -0.0045 0.102 Uiso 0.85 1 calc PR B 1
H10B H 0.4037 0.1898 0.0442 0.102 Uiso 0.85 1 calc PR B 1
H10C H 0.3749 0.1501 -0.0091 0.102 Uiso 0.85 1 calc PR B 1
C12 C 0.5497(3) 0.1521(4) 0.1479(2) 0.0555(15) Uani 0.85 1 d PD A 1
H12 H 0.5426 0.2087 0.1477 0.067 Uiso 0.85 1 calc PR A 1
C13 C 0.4931(3) 0.1113(5) 0.1682(3) 0.075(2) Uani 0.85 1 d PD A 1
H13A H 0.4607 0.1206 0.1419 0.112 Uiso 0.85 1 calc PR A 1
H13B H 0.4820 0.1312 0.2047 0.112 Uiso 0.85 1 calc PR A 1
H13C H 0.5006 0.0562 0.1709 0.112 Uiso 0.85 1 calc PR A 1
C14 C 0.5993(5) 0.1337(10) 0.1887(5) 0.069(3) Uani 0.85 1 d PD A 1
H14A H 0.6073 0.0786 0.1881 0.104 Uiso 0.85 1 calc PR A 1
H14B H 0.5871 0.1490 0.2261 0.104 Uiso 0.85 1 calc PR A 1
H14C H 0.6353 0.1617 0.1783 0.104 Uiso 0.85 1 calc PR A 1
C15 C 0.6902(4) 0.0987(7) -0.0024(3) 0.081(3) Uani 0.85 1 d PD A 1
H15 H 0.6874 0.1138 -0.0423 0.097 Uiso 0.85 1 calc PR A 1
C16 C 0.7369(4) 0.1505(5) 0.0252(4) 0.078(2) Uani 0.85 1 d PD A 1
H16A H 0.7238 0.2040 0.0231 0.117 Uiso 0.85 1 calc PR A 1
H16B H 0.7750 0.1449 0.0059 0.117 Uiso 0.85 1 calc PR A 1
H16C H 0.7416 0.1356 0.0640 0.117 Uiso 0.85 1 calc PR A 1
C17 C 0.7129(5) 0.0198(7) -0.0001(7) 0.134(5) Uani 0.85 1 d PD A 1
H17A H 0.7154 0.0032 0.0386 0.202 Uiso 0.85 1 calc PR A 1
H17B H 0.7526 0.0178 -0.0169 0.202 Uiso 0.85 1 calc PR A 1
H17C H 0.6860 -0.0142 -0.0204 0.202 Uiso 0.85 1 calc PR A 1
Zr1' Zr 0.5232(3) 0.0781(3) 0.0033(3) 0.0332(11) Uani 0.15 1 d P . 2
Cl1' Cl 0.44770(7) 0.02265(9) 0.04488(6) 0.0718(4) Uani 0.15 1 d P . 2
N1' N 0.550(2) 0.136(4) 0.088(2) 0.0514(17) Uani 0.15 1 d PD C 2
C11' C 0.6018(18) 0.106(2) 0.073(2) 0.29(10) Uani 0.15 1 d PD C 2
H11' H 0.6257 0.0781 0.0981 0.342 Uiso 0.15 1 calc PR C 2
N2' N 0.619(3) 0.117(4) 0.020(2) 0.0571(16) Uani 0.15 1 d PD C 2
CNT2 C 0.4910(8) 0.1690(8) -0.0511(8) 0.000 Uiso 0.00 1 d P D 2
C1' C 0.4424(6) 0.1446(8) -0.0482(5) 0.037(5) Uiso 0.15 1 d PG D 2
C2' C 0.4851(5) 0.1254(8) -0.0885(5) 0.036(6) Uiso 0.15 1 d PG D 2
C3' C 0.5374(6) 0.1669(8) -0.0769(5) 0.0479(11) Uani 0.15 1 d PG D 2
C4' C 0.5270(6) 0.2118(8) -0.0293(6) 0.043(7) Uiso 0.15 1 d PG D 2
C5' C 0.4682(6) 0.1980(9) -0.0116(6) 0.0426(11) Uani 0.15 1 d PG D 2
C6' C 0.3804(8) 0.1138(12) -0.0448(8) 0.066(9) Uiso 0.15 1 d PG D 2
H6'1 H 0.3600 0.1364 -0.0129 0.099 Uiso 0.15 1 calc PR D 2
H6'2 H 0.3818 0.0580 -0.0405 0.099 Uiso 0.15 1 calc PR D 2
H6'3 H 0.3588 0.1267 -0.0787 0.099 Uiso 0.15 1 calc PR D 2
C7' C 0.4765(8) 0.0706(12) -0.1355(8) 0.058(8) Uiso 0.15 1 d PG D 2
H7'1 H 0.5132 0.0677 -0.1574 0.087 Uiso 0.15 1 calc PR D 2
H7'2 H 0.4439 0.0885 -0.1591 0.087 Uiso 0.15 1 calc PR D 2
H7'3 H 0.4669 0.0197 -0.1208 0.087 Uiso 0.15 1 calc PR D 2
C8' C 0.5941(8) 0.1639(13) -0.1093(8) 0.064(9) Uiso 0.15 1 d PG D 2
H8'1 H 0.6234 0.1982 -0.0924 0.096 Uiso 0.15 1 calc PR D 2
H8'2 H 0.5865 0.1801 -0.1475 0.096 Uiso 0.15 1 calc PR D 2
H8'3 H 0.6095 0.1114 -0.1093 0.096 Uiso 0.15 1 calc PR D 2
C9' C 0.5707(9) 0.2647(13) -0.0024(8) 0.092(13) Uiso 0.15 1 d PG D 2
H9'1 H 0.6082 0.2637 -0.0230 0.138 Uiso 0.15 1 calc PR D 2
H9'2 H 0.5777 0.2482 0.0358 0.138 Uiso 0.15 1 calc PR D 2
H9'3 H 0.5547 0.3170 -0.0024 0.138 Uiso 0.15 1 calc PR D 2
C10' C 0.4386(9) 0.2338(13) 0.0375(9) 0.097(14) Uiso 0.15 1 d PG D 2
H10D H 0.3978 0.2144 0.0406 0.145 Uiso 0.15 1 calc PR D 2
H10E H 0.4377 0.2895 0.0329 0.145 Uiso 0.15 1 calc PR D 2
H10F H 0.4607 0.2208 0.0711 0.145 Uiso 0.15 1 calc PR D 2
C12' C 0.5695(14) 0.186(2) 0.1451(13) 0.17(4) Uiso 0.15 1 d PGD C 2
H12' H 0.5747 0.2427 0.1409 0.202 Uiso 0.15 1 calc PR D 2
C13' C 0.5064(14) 0.156(2) 0.1545(16) 0.063(9) Uiso 0.15 1 d PD C 2
H13D H 0.4787 0.1840 0.1305 0.095 Uiso 0.15 1 calc PR C 2
H13E H 0.4952 0.1640 0.1933 0.095 Uiso 0.15 1 calc PR C 2
H13F H 0.5049 0.1014 0.1457 0.095 Uiso 0.15 1 calc PR C 2
C14' C 0.611(2) 0.145(6) 0.185(4) 0.09(3) Uiso 0.15 1 d PD C 2
H14D H 0.6523 0.1558 0.1751 0.128 Uiso 0.15 1 calc PR C 2
H14E H 0.6039 0.0894 0.1826 0.128 Uiso 0.15 1 calc PR C 2
H14F H 0.6031 0.1622 0.2228 0.128 Uiso 0.15 1 calc PR C 2
C15' C 0.683(2) 0.066(2) -0.019(3) 0.092(17) Uiso 0.15 1 d PD C 2
H15' H 0.6783 0.0618 -0.0600 0.110 Uiso 0.15 1 calc PR C 2
C16' C 0.7021(13) -0.0068(15) 0.0119(11) 0.028(6) Uiso 0.15 1 d PD C 2
H16D H 0.6691 -0.0434 0.0126 0.042 Uiso 0.15 1 calc PR C 2
H16E H 0.7134 0.0063 0.0499 0.042 Uiso 0.15 1 calc PR C 2
H16F H 0.7362 -0.0298 -0.0071 0.042 Uiso 0.15 1 calc PR C 2
C17' C 0.722(4) 0.128(3) 0.002(3) 0.12(3) Uiso 0.15 1 d PD C 2
H17D H 0.7063 0.1778 -0.0100 0.175 Uiso 0.15 1 calc PR C 2
H17E H 0.7621 0.1211 -0.0136 0.175 Uiso 0.15 1 calc PR C 2
H17F H 0.7239 0.1261 0.0421 0.175 Uiso 0.15 1 calc PR C 2
B21 B 0.3205(2) 0.3381(3) 0.2174(2) 0.0424(10) Uani 1 1 d . . .
C21 C 0.35854(19) 0.3897(2) 0.1725(2) 0.0459(10) Uani 1 1 d . . .
C22 C 0.3537(2) 0.3885(3) 0.1152(2) 0.0506(11) Uani 1 1 d . . .
F22 F 0.31804(13) 0.33639(16) 0.08918(11) 0.0595(7) Uani 1 1 d . . .
C23 C 0.3840(2) 0.4378(3) 0.0796(2) 0.0596(12) Uani 1 1 d . . .
F23 F 0.37754(16) 0.4300(2) 0.02464(15) 0.0811(10) Uani 1 1 d . . .
C24 C 0.4198(2) 0.4932(3) 0.1004(3) 0.0656(14) Uani 1 1 d . . .
F24 F 0.44853(16) 0.5421(2) 0.06784(18) 0.0909(11) Uani 1 1 d . . .
C25 C 0.4252(2) 0.4991(3) 0.1569(3) 0.0633(14) Uani 1 1 d . . .
F25 F 0.45994(13) 0.55430(17) 0.17981(17) 0.0783(10) Uani 1 1 d . . .
C26 C 0.3956(2) 0.4478(3) 0.1910(2) 0.0540(11) Uani 1 1 d . . .
F26 F 0.40395(12) 0.45695(16) 0.24624(13) 0.0622(7) Uani 1 1 d . . .
C27 C 0.27376(18) 0.4030(2) 0.24185(18) 0.0417(9) Uani 1 1 d . . .
C28 C 0.22799(19) 0.4301(2) 0.20809(18) 0.0452(9) Uani 1 1 d . . .
F28 F 0.22010(12) 0.39862(15) 0.15743(11) 0.0540(6) Uani 1 1 d . . .
C29 C 0.1893(2) 0.4878(3) 0.2224(2) 0.0518(11) Uani 1 1 d . . .
F29 F 0.14492(13) 0.50843(17) 0.18801(14) 0.0691(8) Uani 1 1 d . . .
C30 C 0.1974(2) 0.5261(3) 0.2707(2) 0.0552(11) Uani 1 1 d . . .
F30 F 0.16085(16) 0.58438(18) 0.28476(15) 0.0780(10) Uani 1 1 d . . .
C31 C 0.2427(2) 0.5042(3) 0.30539(19) 0.0532(11) Uani 1 1 d . . .
F31 F 0.25082(16) 0.54122(17) 0.35391(12) 0.0720(9) Uani 1 1 d . . .
C32 C 0.2788(2) 0.4435(3) 0.29111(19) 0.0474(10) Uani 1 1 d . . .
F32 F 0.32065(12) 0.42495(16) 0.32868(11) 0.0579(7) Uani 1 1 d . . .
C33 C 0.36313(19) 0.2967(2) 0.26475(17) 0.0429(9) Uani 1 1 d . . .
C34 C 0.33779(19) 0.2628(2) 0.31050(19) 0.0471(10) Uani 1 1 d . . .
F34 F 0.27843(12) 0.26778(16) 0.31786(11) 0.0578(7) Uani 1 1 d . . .
C35 C 0.3684(2) 0.2217(3) 0.35016(19) 0.0537(11) Uani 1 1 d . . .
F35 F 0.33977(16) 0.19048(18) 0.39359(12) 0.0717(8) Uani 1 1 d . . .
C36 C 0.4288(2) 0.2113(3) 0.3443(2) 0.0572(13) Uani 1 1 d . . .
F36 F 0.45911(16) 0.17041(17) 0.38212(14) 0.0747(9) Uani 1 1 d . . .
C37 C 0.4562(2) 0.2426(3) 0.2991(2) 0.0554(12) Uani 1 1 d . . .
F37 F 0.51569(13) 0.23205(18) 0.29212(14) 0.0723(9) Uani 1 1 d . . .
C38 C 0.4245(2) 0.2845(2) 0.2606(2) 0.0487(10) Uani 1 1 d . . .
F38 F 0.45644(11) 0.31219(16) 0.21823(13) 0.0588(7) Uani 1 1 d . . .
C39 C 0.28667(18) 0.2630(2) 0.19000(16) 0.0398(9) Uani 1 1 d . . .
C40 C 0.31898(19) 0.2117(2) 0.15732(17) 0.0441(9) Uani 1 1 d . . .
F40 F 0.37746(11) 0.22570(15) 0.14841(11) 0.0514(6) Uani 1 1 d . . .
C41 C 0.2964(2) 0.1480(2) 0.13230(18) 0.0501(11) Uani 1 1 d . . .
F41 F 0.33074(14) 0.10377(16) 0.09975(13) 0.0659(8) Uani 1 1 d . . .
C42 C 0.2374(2) 0.1295(3) 0.13996(19) 0.0524(11) Uani 1 1 d . . .
F42 F 0.21401(15) 0.06689(17) 0.11614(13) 0.0737(9) Uani 1 1 d . . .
C43 C 0.2034(2) 0.1750(3) 0.17360(18) 0.0491(10) Uani 1 1 d . . .
F43 F 0.14594(13) 0.15766(17) 0.18192(13) 0.0661(8) Uani 1 1 d . . .
C44 C 0.22807(19) 0.2399(2) 0.19803(17) 0.0447(9) Uani 1 1 d . . .
F44 F 0.19016(11) 0.28096(15) 0.22960(11) 0.0547(6) Uani 1 1 d . . .
Cl51 Cl 0.22066(13) 0.35491(18) 0.44041(12) 0.1384(9) Uani 1 1 d . . .
C51 C 0.1627(3) 0.3849(4) 0.3978(4) 0.090(2) Uani 1 1 d . . .
C52 C 0.1497(3) 0.3437(4) 0.3512(4) 0.095(2) Uani 1 1 d . . .
H52 H 0.1729 0.3001 0.3418 0.114 Uiso 1 1 calc R . .
C53 C 0.1040(3) 0.3650(5) 0.3185(4) 0.112(3) Uani 1 1 d . . .
H53 H 0.0943 0.3354 0.2867 0.134 Uiso 1 1 calc R . .
C54 C 0.0726(4) 0.4270(5) 0.3304(5) 0.116(3) Uani 1 1 d . . .
H54 H 0.0405 0.4411 0.3070 0.140 Uiso 1 1 calc R . .
C55 C 0.0848(3) 0.4698(4) 0.3744(5) 0.111(3) Uani 1 1 d . . .
H55 H 0.0627 0.5154 0.3805 0.133 Uiso 1 1 calc R . .
C56 C 0.1294(4) 0.4498(4) 0.4121(4) 0.106(3) Uani 1 1 d . . .
H56 H 0.1365 0.4781 0.4450 0.127 Uiso 1 1 calc R . .

loop_
_atom_site_aniso_label
_atom_site_aniso_U_11
_atom_site_aniso_U_22
_atom_site_aniso_U_33
_atom_site_aniso_U_23
_atom_site_aniso_U_13
_atom_site_aniso_U_12
Cl1 0.0803(9) 0.0694(8) 0.0658(8) -0.0038(6) 0.0002(7) 0.0087(7)
N1 0.057(5) 0.059(4) 0.038(2) 0.000(2) -0.008(3) 0.030(3)
C11 0.051(3) 0.058(4) 0.053(3) -0.014(3) -0.020(3) 0.008(3)
N2 0.054(5) 0.064(5) 0.053(2) -0.003(3) -0.003(3) 0.029(3)
Zr1 0.0449(6) 0.0377(6) 0.0308(4) -0.0005(4) -0.0040(3) 0.0075(4)
C1 0.060(3) 0.043(3) 0.049(3) 0.004(2) -0.005(2) 0.009(3)
C2 0.051(3) 0.047(3) 0.051(3) 0.012(2) -0.005(2) 0.000(2)
C3 0.052(3) 0.054(3) 0.038(2) 0.012(2) 0.0034(19) 0.016(2)
C4 0.053(3) 0.041(3) 0.035(3) 0.008(2) -0.007(2) 0.012(2)
C5 0.049(3) 0.044(2) 0.035(2) 0.006(2) 0.000(2) 0.015(2)
C6 0.111(6) 0.044(3) 0.074(4) -0.010(3) -0.021(4) 0.014(3)
C7 0.073(4) 0.081(5) 0.101(6) 0.014(4) -0.006(4) -0.013(4)
C8 0.088(5) 0.093(5) 0.044(3) 0.018(3) 0.022(3) 0.037(4)
C9 0.074(4) 0.052(3) 0.053(3) -0.001(3) -0.026(3) 0.007(3)
C10 0.059(4) 0.074(4) 0.071(4) 0.015(3) 0.018(3) 0.021(3)
C12 0.082(4) 0.050(3) 0.034(3) -0.007(2) -0.005(3) 0.014(3)
C13 0.063(4) 0.105(6) 0.056(4) -0.025(4) 0.011(3) 0.005(4)
C14 0.075(5) 0.092(7) 0.040(4) 0.001(3) -0.005(4) -0.010(6)
C15 0.058(5) 0.119(7) 0.065(4) -0.036(5) -0.006(3) 0.025(5)
C16 0.069(5) 0.083(5) 0.082(5) -0.006(4) 0.001(4) -0.007(4)
C17 0.070(6) 0.098(8) 0.236(15) -0.084(9) -0.001(8) 0.010(6)
Zr1' 0.035(2) 0.030(3) 0.0343(19) -0.0049(18) -0.0026(15) 0.0024(16)
Cl1' 0.0803(9) 0.0694(8) 0.0658(8) -0.0038(6) 0.0002(7) 0.0087(7)
N1' 0.057(5) 0.059(4) 0.038(2) 0.000(2) -0.008(3) 0.030(3)
C11' 0.35(14) 0.12(5) 0.38(15) 0.18(8) -0.38(14) -0.21(8)
N2' 0.054(5) 0.064(5) 0.053(2) -0.003(3) -0.003(3) 0.029(3)
C3' 0.052(3) 0.054(3) 0.038(2) 0.012(2) 0.0034(19) 0.016(2)
C5' 0.049(3) 0.044(2) 0.035(2) 0.006(2) 0.000(2) 0.015(2)
B21 0.039(2) 0.043(2) 0.045(3) -0.006(2) -0.0022(19) 0.0001(19)
C21 0.040(2) 0.038(2) 0.060(3) -0.0057(19) 0.0025(19) 0.0021(17)
C22 0.045(2) 0.047(2) 0.060(3) 0.003(2) 0.000(2) 0.0021(19)
F22 0.0708(17) 0.0601(16) 0.0476(14) 0.0008(12) -0.0045(12) -0.0074(13)
C23 0.057(3) 0.056(3) 0.065(3) 0.015(2) 0.010(2) 0.011(2)
F23 0.081(2) 0.095(2) 0.067(2) 0.0288(19) 0.0074(17) -0.0013(19)
C24 0.054(3) 0.050(3) 0.093(4) 0.019(3) 0.013(3) 0.005(2)
F24 0.078(2) 0.073(2) 0.122(3) 0.039(2) 0.019(2) -0.0087(18)
C25 0.043(2) 0.040(2) 0.107(5) 0.004(3) 0.006(3) -0.002(2)
F25 0.0577(17) 0.0461(16) 0.131(3) -0.0097(18) 0.0074(17) -0.0108(13)
C26 0.046(2) 0.045(2) 0.071(3) -0.006(2) 0.001(2) 0.0026(19)
F26 0.0568(15) 0.0543(15) 0.0754(19) -0.0194(14) -0.0021(14) -0.0079(13)
C27 0.041(2) 0.038(2) 0.046(2) -0.0073(17) -0.0016(17) -0.0031(16)
C28 0.045(2) 0.042(2) 0.049(2) -0.0090(19) -0.0053(18) 0.0000(18)
F28 0.0565(15) 0.0560(15) 0.0494(14) -0.0106(12) -0.0140(12) 0.0063(12)
C29 0.048(2) 0.045(2) 0.062(3) -0.005(2) -0.012(2) 0.0063(19)
F29 0.0625(17) 0.0586(17) 0.086(2) -0.0040(15) -0.0223(15) 0.0181(14)
C30 0.058(3) 0.039(2) 0.069(3) -0.008(2) 0.001(2) 0.011(2)
F30 0.082(2) 0.0563(17) 0.095(2) -0.0218(17) -0.0033(18) 0.0273(16)
C31 0.064(3) 0.043(2) 0.053(3) -0.017(2) 0.000(2) -0.003(2)
F31 0.088(2) 0.0633(18) 0.0651(18) -0.0317(15) -0.0069(16) 0.0086(16)
C32 0.048(2) 0.045(2) 0.049(2) -0.0088(19) -0.0066(19) 0.0021(19)
F32 0.0598(16) 0.0596(15) 0.0544(15) -0.0177(13) -0.0176(12) 0.0077(13)
C33 0.047(2) 0.0352(19) 0.047(2) -0.0114(17) -0.0080(18) 0.0020(17)
C34 0.047(2) 0.041(2) 0.053(3) -0.0116(19) -0.0095(19) 0.0017(18)
F34 0.0551(15) 0.0629(16) 0.0553(15) 0.0005(13) 0.0018(12) -0.0011(13)
C35 0.075(3) 0.040(2) 0.046(2) -0.0067(19) -0.005(2) -0.005(2)
F35 0.097(2) 0.0606(18) 0.0575(17) 0.0028(14) -0.0065(16) 0.0022(16)
C36 0.073(3) 0.039(2) 0.059(3) -0.016(2) -0.025(3) 0.011(2)
F36 0.097(2) 0.0547(17) 0.072(2) -0.0106(15) -0.0355(17) 0.0230(16)
C37 0.052(3) 0.048(3) 0.066(3) -0.022(2) -0.017(2) 0.010(2)
F37 0.0530(16) 0.0696(19) 0.094(2) -0.0215(17) -0.0212(16) 0.0193(14)
C38 0.050(2) 0.038(2) 0.057(3) -0.0147(19) -0.011(2) 0.0032(18)
F38 0.0416(13) 0.0601(16) 0.0747(19) -0.0079(14) 0.0017(12) 0.0016(12)
C39 0.040(2) 0.042(2) 0.037(2) -0.0060(17) -0.0010(16) 0.0000(17)
C40 0.048(2) 0.043(2) 0.042(2) -0.0022(18) 0.0034(18) -0.0016(18)
F40 0.0455(13) 0.0523(14) 0.0562(15) -0.0105(12) 0.0086(11) -0.0002(11)
C41 0.067(3) 0.043(2) 0.040(2) -0.0090(18) 0.010(2) -0.001(2)
F41 0.080(2) 0.0546(16) 0.0628(18) -0.0227(13) 0.0229(15) -0.0079(14)
C42 0.066(3) 0.044(2) 0.047(2) -0.012(2) 0.007(2) -0.021(2)
F42 0.087(2) 0.0595(17) 0.075(2) -0.0294(15) 0.0178(16) -0.0319(16)
C43 0.049(2) 0.052(2) 0.047(2) -0.001(2) 0.0024(19) -0.018(2)
F43 0.0563(16) 0.0694(18) 0.0726(18) -0.0170(15) 0.0125(14) -0.0247(14)
C44 0.048(2) 0.046(2) 0.040(2) -0.0077(18) 0.0035(17) -0.0010(18)
F44 0.0463(14) 0.0555(15) 0.0624(16) -0.0170(13) 0.0105(12) -0.0045(11)
Cl51 0.131(2) 0.143(2) 0.141(2) 0.0139(17) 0.0084(16) -0.0092(17)
C51 0.075(4) 0.067(4) 0.128(6) -0.010(4) 0.030(4) -0.014(3)
C52 0.068(4) 0.078(4) 0.137(7) -0.031(4) 0.035(4) -0.003(3)
C53 0.068(4) 0.106(6) 0.162(8) -0.043(6) 0.035(5) -0.012(4)
C54 0.085(5) 0.102(6) 0.163(9) -0.039(6) 0.022(5) -0.003(4)
C55 0.068(4) 0.079(5) 0.186(9) -0.039(5) 0.031(5) 0.002(4)
C56 0.098(5) 0.074(4) 0.146(7) -0.040(5) 0.039(5) -0.022(4)

loop_
_geom_bond_atom_site_label_1
_geom_bond_atom_site_label_2
_geom_bond_distance
_geom_bond_site_symmetry_2
_geom_bond_publ_flag
Cl1 Zr1 2.5414(18) 5_655 ?
Cl1 Zr1 2.5679(19) . ?
N1 C11 1.319(10) . ?
N1 C12 1.501(10) . ?
N1 Zr1 2.136(9) . ?
C11 N2 1.343(9) . ?
C11 H11 0.9500 . ?
N2 C15 1.447(11) . ?
N2 Zr1 2.160(9) . ?
Zr1 CNT1 2.215(16) . ?
Zr1 C4 2.510(2) . ?
Zr1 C3 2.512(3) . ?
Zr1 C5 2.521(3) . ?
Zr1 C2 2.524(3) . ?
Zr1 C1 2.530(3) . ?
Zr1 Cl1 2.5414(18) 5_655 ?
CNT1 C4 1.188(17) . ?
CNT1 C5 1.198(18) . ?
CNT1 C3 1.201(18) . ?
CNT1 C1 1.217(17) . ?
CNT1 C2 1.220(17) . ?
C1 C5 1.4164(13) . ?
C1 C2 1.4166(13) . ?
C1 C6 1.5040(14) . ?
C2 C3 1.4157(13) . ?
C2 C7 1.5052(14) . ?
C3 C4 1.4160(13) . ?
C3 C8 1.5053(14) . ?
C4 C5 1.4174(13) . ?
C4 C9 1.5041(14) . ?
C5 C10 1.5027(14) . ?
C6 H6A 0.9800 . ?
C6 H6B 0.9800 . ?
C6 H6C 0.9800 . ?
C7 H7A 0.9800 . ?
C7 H7B 0.9800 . ?
C7 H7C 0.9800 . ?
C8 H8A 0.9800 . ?
C8 H8B 0.9800 . ?
C8 H8C 0.9800 . ?
C9 H9A 0.9800 . ?
C9 H9B 0.9800 . ?
C9 H9C 0.9800 . ?
C10 H10A 0.9800 . ?
C10 H10B 0.9800 . ?
C10 H10C 0.9800 . ?
C12 C14 1.523(9) . ?
C12 C13 1.539(11) . ?
C12 H12 1.0000 . ?
C13 H13A 0.9800 . ?
C13 H13B 0.9800 . ?
C13 H13C 0.9800 . ?
C14 H14A 0.9800 . ?
C14 H14B 0.9800 . ?
C14 H14C 0.9800 . ?
C15 C17 1.470(14) . ?
C15 C16 1.537(13) . ?
C15 H15 1.0000 . ?
C16 H16A 0.9800 . ?
C16 H16B 0.9800 . ?
C16 H16C 0.9800 . ?
C17 H17A 0.9800 . ?
C17 H17B 0.9800 . ?
C17 H17C 0.9800 . ?
Zr1' CNT2 2.184(18) . ?
Zr1' Cl1' 2.209(6) 5_655 ?
Zr1' N2' 2.30(7) . ?
Zr1' N1' 2.37(6) . ?
Zr1' C5' 2.457(16) . ?
Zr1' C4' 2.465(16) . ?
Zr1' C1' 2.489(15) . ?
Zr1' C11' 2.49(3) . ?
Zr1' C3' 2.502(15) . ?
Zr1' C2' 2.515(15) . ?
Zr1' Zr1' 2.923(9) 5_655 ?
N1' C11' 1.32(2) . ?
N1' C12' 1.68(7) . ?
N1' C13' 1.91(6) . ?
C11' N2' 1.34(2) . ?
C11' H11' 0.9500 . ?
N2' C15' 1.93(7) . ?
CNT2 C1' 1.17(2) . ?
CNT2 C2' 1.19(2) . ?
CNT2 C5' 1.19(2) . ?
CNT2 C3' 1.22(2) . ?
CNT2 C4' 1.22(2) . ?
C1' C2' 1.408(8) . ?
C1' C5' 1.410(8) . ?
C1' C6' 1.497(8) . ?
C2' C3' 1.410(8) . ?
C2' C7' 1.498(8) . ?
C3' C4' 1.411(8) . ?
C3' C8' 1.497(8) . ?
C4' C5' 1.410(8) . ?
C4' C9' 1.497(8) . ?
C5' C10' 1.497(8) . ?
C6' H6'1 0.9800 . ?
C6' H6'2 0.9800 . ?
C6' H6'3 0.9800 . ?
C7' H7'1 0.9800 . ?
C7' H7'2 0.9800 . ?
C7' H7'3 0.9800 . ?
C8' H8'1 0.9800 . ?
C8' H8'2 0.9800 . ?
C8' H8'3 0.9800 . ?
C9' H9'1 0.9800 . ?
C9' H9'2 0.9800 . ?
C9' H9'3 0.9800 . ?
C10' H10D 0.9800 . ?
C10' H10E 0.9800 . ?
C10' H10F 0.9800 . ?
C12' C14' 1.52(2) . ?
C12' C13' 1.53(2) . ?
C12' H12' 1.0000 . ?
C13' H13D 0.9800 . ?
C13' H13E 0.9800 . ?
C13' H13F 0.9800 . ?
C14' H14D 0.9800 . ?
C14' H14E 0.9800 . ?
C14' H14F 0.9800 . ?
C15' C17' 1.48(2) . ?
C15' C16' 1.54(2) . ?
C15' H15' 1.0000 . ?
C16' H16D 0.9800 . ?
C16' H16E 0.9800 . ?
C16' H16F 0.9800 . ?
C17' H17D 0.9800 . ?
C17' H17E 0.9800 . ?
C17' H17F 0.9800 . ?
B21 C21 1.648(7) . ?
B21 C39 1.654(6) . ?
B21 C27 1.655(6) . ?
B21 C33 1.658(6) . ?
C21 C26 1.387(6) . ?
C21 C22 1.389(7) . ?
C22 F22 1.366(5) . ?
C22 C23 1.392(7) . ?
C23 F23 1.343(7) . ?
C23 C24 1.356(8) . ?
C24 F24 1.329(6) . ?
C24 C25 1.374(9) . ?
C25 F25 1.358(6) . ?
C25 C26 1.386(7) . ?
C26 F26 1.358(6) . ?
C27 C32 1.389(6) . ?
C27 C28 1.396(6) . ?
C28 F28 1.353(5) . ?
C28 C29 1.375(6) . ?
C29 F29 1.348(5) . ?
C29 C30 1.357(7) . ?
C30 F30 1.351(5) . ?
C30 C31 1.373(7) . ?
C31 F31 1.350(5) . ?
C31 C32 1.380(6) . ?
C32 F32 1.347(5) . ?
C33 C34 1.377(6) . ?
C33 C38 1.401(6) . ?
C34 F34 1.349(5) . ?
C34 C35 1.380(7) . ?
C35 F35 1.346(6) . ?
C35 C36 1.378(8) . ?
C36 F36 1.346(6) . ?
C36 C37 1.368(8) . ?
C37 F37 1.362(6) . ?
C37 C38 1.380(7) . ?
C38 F38 1.340(6) . ?
C39 C44 1.391(6) . ?
C39 C40 1.398(6) . ?
C40 F40 1.355(5) . ?
C40 C41 1.364(6) . ?
C41 F41 1.344(5) . ?
C41 C42 1.378(7) . ?
C42 F42 1.343(5) . ?
C42 C43 1.369(7) . ?
C43 F43 1.343(5) . ?
C43 C44 1.394(6) . ?
C44 F44 1.349(5) . ?
Cl51 C51 1.742(9) . ?
C51 C52 1.367(10) . ?
C51 C56 1.402(10) . ?
C52 C53 1.349(12) . ?
C52 H52 0.9500 . ?
C53 C54 1.324(11) . ?
C53 H53 0.9500 . ?
C54 C55 1.328(12) . ?
C54 H54 0.9500 . ?
C55 C56 1.397(13) . ?
C55 H55 0.9500 . ?
C56 H56 0.9500 . ?
